data_7231485
loop_
_publ_author_name
'Yu, Binhong'
'Liu, Danyang'
'Wang, Yi'
'Zhang, Ting'
'Zhang, Yu-Mo'
'Li, Minjie'
'Zhang, Sean Xiao-An'

_publ_section_title
;
 Strong and insusceptible photo-emissions from an intramolecular weak
 hydrogen bond strengthened twisted fluorophore.
;
_journal_issue 37
_journal_name_full 'Physical chemistry chemical physics : PCCP'
_journal_page_first 23851
_journal_page_last 23855
_journal_paper_doi 10.1039/c8cp04242j
_journal_volume 20
_journal_year 2018
_chemical_formula_moiety 'C36 H30 O2'
_chemical_formula_sum 'C36 H30 O2'
_chemical_formula_weight 494.60
_space_group_crystal_system monoclinic
_space_group_IT_number 14
_space_group_name_Hall '-P 2ybc'
_space_group_name_H-M_alt 'P 1 21/c 1'
_symmetry_space_group_name_Hall '-P 2ybc'
_symmetry_space_group_name_H-M 'P 1 21/c 1'
_atom_sites_solution_hydrogens geom
_atom_sites_solution_primary dual
_audit_creation_date 2018-06-15
_audit_creation_method
;
Olex2 1.2
(compiled 2018.05.29 svn.r3508 for OlexSys, GUI svn.r5506)
;
_audit_update_record
;
2018-06-15 deposited with the CCDC.
2018-09-03 downloaded from the CCDC.
;
_cell_angle_alpha 90
_cell_angle_beta 109.78(3)
_cell_angle_gamma 90
_cell_formula_units_Z 2
_cell_length_a 15.885(3)
_cell_length_b 7.3696(15)
_cell_length_c 12.251(3)
_cell_measurement_reflns_used 7431
_cell_measurement_temperature 296(2)
_cell_measurement_theta_max 27.38
_cell_measurement_theta_min 2.88
_cell_volume 1349.6(6)
_computing_molecular_graphics 'Olex2 (Dolomanov et al., 2009)'
_computing_publication_material 'Olex2 (Dolomanov et al., 2009)'
_computing_structure_refinement 'ShelXL (Sheldrick, 2015)'
_computing_structure_solution 'ShelXT (Sheldrick, 2015)'
_diffrn_ambient_temperature 296.15
_diffrn_measured_fraction_theta_full 0.995
_diffrn_measured_fraction_theta_max 0.993
_diffrn_measurement_device_type 'Bruker P4'
_diffrn_measurement_method '\w scans'
_diffrn_radiation_monochromator graphite
_diffrn_radiation_type MoK\a
_diffrn_radiation_wavelength 0.71073
_diffrn_reflns_av_R_equivalents 0.0335
_diffrn_reflns_av_unetI/netI 0.0275
_diffrn_reflns_Laue_measured_fraction_full 0.995
_diffrn_reflns_Laue_measured_fraction_max 0.993
_diffrn_reflns_limit_h_max 20
_diffrn_reflns_limit_h_min -20
_diffrn_reflns_limit_k_max 8
_diffrn_reflns_limit_k_min -9
_diffrn_reflns_limit_l_max 15
_diffrn_reflns_limit_l_min -15
_diffrn_reflns_number 12553
_diffrn_reflns_point_group_measured_fraction_full 0.995
_diffrn_reflns_point_group_measured_fraction_max 0.993
_diffrn_reflns_theta_full 25.242
_diffrn_reflns_theta_max 27.483
_diffrn_reflns_theta_min 3.082
_exptl_absorpt_coefficient_mu 0.074
_exptl_absorpt_correction_type none
_exptl_crystal_colour yellow
_exptl_crystal_colour_primary yellow
_exptl_crystal_density_diffrn 1.217
_exptl_crystal_description block
_exptl_crystal_F_000 524
_exptl_crystal_size_max 0.05
_exptl_crystal_size_mid 0.04
_exptl_crystal_size_min 0.03
_refine_diff_density_max 0.174
_refine_diff_density_min -0.325
_refine_diff_density_rms 0.069
_refine_ls_extinction_method none
_refine_ls_goodness_of_fit_ref 1.080
_refine_ls_hydrogen_treatment constr
_refine_ls_matrix_type full
_refine_ls_number_parameters 173
_refine_ls_number_reflns 3085
_refine_ls_number_restraints 0
_refine_ls_restrained_S_all 1.080
_refine_ls_R_factor_all 0.0629
_refine_ls_R_factor_gt 0.0482
_refine_ls_shift/su_max 0.000
_refine_ls_shift/su_mean 0.000
_refine_ls_structure_factor_coef Fsqd
_refine_ls_weighting_details 'w=1/[\s^2^(Fo^2^)+(0.0702P)^2^+0.1122P] where P=(Fo^2^+2Fc^2^)/3'
_refine_ls_weighting_scheme calc
_refine_ls_wR_factor_gt 0.1199
_refine_ls_wR_factor_ref 0.1277
_reflns_Friedel_coverage 0.000
_reflns_number_gt 2352
_reflns_number_total 3085
_reflns_threshold_expression 'I > 2\s(I)'
_cod_data_source_file c8cp04242j2.cif
_cod_data_source_block test
_cod_depositor_comments 'Adding full bibliography for 7231483--7231487.cif.'
_cod_original_cell_volume 1349.5(5)
_cod_database_code 7231485
_shelx_shelxl_version_number 2018/3
_shelx_space_group_comment
;
The symmetry employed for this shelxl refinement is uniquely defined
by the following loop, which should always be used as a source of
symmetry information in preference to the above space-group names.
They are only intended as comments.
;
_shelx_estimated_absorpt_t_max 0.998
_shelx_estimated_absorpt_t_min 0.996
_olex2_refinement_description
;
1. Fixed Uiso
 At 1.2 times of:
  All C(H) groups
 At 1.5 times of:
  All C(H,H,H) groups
2.a Aromatic/amide H refined with riding coordinates:
 C3(H3), C5(H5), C8(H8), C9(H9), C10(H10), C11(H11), C12(H12), C14(H14),
 C15(H15), C16(H16), C17(H17), C18(H18)
2.b Idealised Me refined as rotating group:
 C1(H1A,H1B,H1C)
;
_olex2_submission_special_instructions 'No special instructions were received'

loop_
_space_group_symop_operation_xyz
'x, y, z'
'-x, y+1/2, -z+1/2'
'-x, -y, -z'
'x, -y-1/2, z-1/2'

loop_
_atom_site_label
_atom_site_type_symbol
_atom_site_fract_x
_atom_site_fract_y
_atom_site_fract_z
_atom_site_U_iso_or_equiv
_atom_site_adp_type
_atom_site_occupancy
_atom_site_site_symmetry_order
_atom_site_calc_flag
_atom_site_refinement_flags_posn
O1 O 0.54486(6) 0.83428(13) 0.60513(10) 0.0503(3) Uani 1 1 d .
C1 C 0.48086(11) 0.9307(2) 0.64025(16) 0.0572(4) Uani 1 1 d .
H1A H 0.429224 0.956252 0.573591 0.086 Uiso 1 1 calc GR
H1B H 0.506616 1.042541 0.676583 0.086 Uiso 1 1 calc GR
H1C H 0.463498 0.858438 0.694292 0.086 Uiso 1 1 calc GR
C2 C 0.52081(8) 0.66837(17) 0.55248(11) 0.0338(3) Uani 1 1 d .
C3 C 0.43619(8) 0.59641(17) 0.52814(11) 0.0349(3) Uani 1 1 d .
H3 H 0.393449 0.663327 0.547101 0.042 Uiso 1 1 calc R
C4 C 0.41241(8) 0.42621(17) 0.47590(10) 0.0319(3) Uani 1 1 d .
C5 C 0.32278(8) 0.34582(17) 0.44559(11) 0.0337(3) Uani 1 1 d .
H5 H 0.314713 0.239808 0.402056 0.040 Uiso 1 1 calc R
C6 C 0.25034(8) 0.40030(16) 0.47043(10) 0.0300(3) Uani 1 1 d .
C7 C 0.25128(7) 0.55454(17) 0.54944(10) 0.0305(3) Uani 1 1 d .
C8 C 0.29161(9) 0.5346(2) 0.66837(11) 0.0440(3) Uani 1 1 d .
H8 H 0.317572 0.424380 0.698724 0.053 Uiso 1 1 calc R
C9 C 0.29343(12) 0.6774(3) 0.74186(14) 0.0635(5) Uani 1 1 d .
H9 H 0.320543 0.663041 0.821543 0.076 Uiso 1 1 calc R
C10 C 0.25547(13) 0.8400(3) 0.69788(18) 0.0683(5) Uani 1 1 d .
H10 H 0.257425 0.936323 0.747706 0.082 Uiso 1 1 calc R
C11 C 0.21460(12) 0.8615(2) 0.58078(17) 0.0590(4) Uani 1 1 d .
H11 H 0.188856 0.972286 0.551286 0.071 Uiso 1 1 calc R
C12 C 0.21149(9) 0.71821(18) 0.50600(13) 0.0418(3) Uani 1 1 d .
H12 H 0.182634 0.732358 0.426627 0.050 Uiso 1 1 calc R
C13 C 0.16325(8) 0.30403(16) 0.42203(11) 0.0330(3) Uani 1 1 d .
C14 C 0.14187(10) 0.1992(2) 0.32247(13) 0.0495(4) Uani 1 1 d .
H14 H 0.181882 0.191719 0.282065 0.059 Uiso 1 1 calc R
C15 C 0.06159(12) 0.1054(3) 0.28232(16) 0.0642(5) Uani 1 1 d .
H15 H 0.048714 0.034265 0.215971 0.077 Uiso 1 1 calc R
C16 C 0.00081(10) 0.1165(2) 0.33963(16) 0.0599(5) Uani 1 1 d .
H16 H -0.052736 0.052488 0.312595 0.072 Uiso 1 1 calc R
C17 C 0.01967(9) 0.2225(2) 0.43680(15) 0.0517(4) Uani 1 1 d .
H17 H -0.021398 0.231367 0.475550 0.062 Uiso 1 1 calc R
C18 C 0.09958(8) 0.31617(18) 0.47738(12) 0.0395(3) Uani 1 1 d .
H18 H 0.111280 0.388874 0.542901 0.047 Uiso 1 1 calc R

loop_
_atom_site_aniso_label
_atom_site_aniso_U_11
_atom_site_aniso_U_22
_atom_site_aniso_U_33
_atom_site_aniso_U_23
_atom_site_aniso_U_13
_atom_site_aniso_U_12
O1 0.0380(5) 0.0430(6) 0.0768(7) -0.0259(5) 0.0284(5) -0.0090(4)
C1 0.0489(8) 0.0492(9) 0.0830(12) -0.0279(8) 0.0349(8) -0.0056(7)
C2 0.0319(6) 0.0334(6) 0.0381(7) -0.0060(5) 0.0145(5) -0.0036(5)
C3 0.0292(6) 0.0370(7) 0.0424(7) -0.0049(5) 0.0173(5) 0.0006(5)
C4 0.0274(6) 0.0364(6) 0.0333(6) -0.0017(5) 0.0123(5) -0.0014(5)
C5 0.0303(6) 0.0338(6) 0.0388(7) -0.0061(5) 0.0139(5) -0.0033(5)
C6 0.0275(6) 0.0326(6) 0.0299(6) 0.0022(5) 0.0097(5) -0.0016(5)
C7 0.0241(5) 0.0372(6) 0.0329(6) -0.0015(5) 0.0135(5) -0.0029(5)
C8 0.0423(7) 0.0563(8) 0.0349(7) 0.0009(6) 0.0151(6) -0.0015(7)
C9 0.0608(10) 0.0928(14) 0.0398(8) -0.0216(9) 0.0208(8) -0.0106(10)
C10 0.0652(11) 0.0742(12) 0.0758(13) -0.0425(10) 0.0374(10) -0.0147(10)
C11 0.0566(10) 0.0406(8) 0.0862(13) -0.0112(8) 0.0328(9) 0.0045(7)
C12 0.0384(7) 0.0409(7) 0.0469(8) 0.0008(6) 0.0155(6) 0.0043(6)
C13 0.0282(6) 0.0327(6) 0.0375(7) 0.0030(5) 0.0102(5) -0.0013(5)
C14 0.0422(8) 0.0590(9) 0.0490(8) -0.0137(7) 0.0179(7) -0.0122(7)
C15 0.0548(10) 0.0705(11) 0.0629(11) -0.0234(9) 0.0142(8) -0.0250(9)
C16 0.0373(8) 0.0594(10) 0.0778(12) -0.0043(8) 0.0128(8) -0.0185(7)
C17 0.0337(7) 0.0554(9) 0.0698(10) 0.0048(8) 0.0225(7) -0.0064(7)
C18 0.0321(6) 0.0413(7) 0.0479(8) 0.0013(6) 0.0171(6) -0.0013(6)

loop_
_atom_type_symbol
_atom_type_description
_atom_type_scat_dispersion_real
_atom_type_scat_dispersion_imag
_atom_type_scat_source
C C 0.0033 0.0016 'International Tables Vol C Tables 4.2.6.8 and 6.1.1.4'
H H 0.0000 0.0000 'International Tables Vol C Tables 4.2.6.8 and 6.1.1.4'
O O 0.0106 0.0060 'International Tables Vol C Tables 4.2.6.8 and 6.1.1.4'

loop_
_geom_angle_atom_site_label_1
_geom_angle_atom_site_label_2
_geom_angle_atom_site_label_3
_geom_angle
_geom_angle_site_symmetry_1
_geom_angle_site_symmetry_3
C2 O1 C1 118.23(10) . .
O1 C1 H1A 109.5 . .
O1 C1 H1B 109.5 . .
O1 C1 H1C 109.5 . .
H1A C1 H1B 109.5 . .
H1A C1 H1C 109.5 . .
H1B C1 H1C 109.5 . .
O1 C2 C3 122.59(11) . .
O1 C2 C4 116.31(11) . 3_666
C3 C2 C4 121.10(11) . 3_666
C2 C3 H3 118.8 . .
C2 C3 C4 122.35(11) . .
C4 C3 H3 118.8 . .
C2 C4 C5 118.99(11) 3_666 .
C3 C4 C2 116.55(11) . 3_666
C3 C4 C5 124.42(11) . .
C4 C5 H5 114.7 . .
C6 C5 C4 130.65(12) . .
C6 C5 H5 114.7 . .
C5 C6 C7 123.55(11) . .
C5 C6 C13 121.20(11) . .
C13 C6 C7 115.22(10) . .
C8 C7 C6 120.10(11) . .
C12 C7 C6 120.87(11) . .
C12 C7 C8 119.03(12) . .
C7 C8 H8 119.8 . .
C9 C8 C7 120.38(15) . .
C9 C8 H8 119.8 . .
C8 C9 H9 119.9 . .
C10 C9 C8 120.15(16) . .
C10 C9 H9 119.9 . .
C9 C10 H10 119.9 . .
C9 C10 C11 120.25(15) . .
C11 C10 H10 119.9 . .
C10 C11 H11 119.9 . .
C10 C11 C12 120.14(16) . .
C12 C11 H11 119.9 . .
C7 C12 C11 120.02(14) . .
C7 C12 H12 120.0 . .
C11 C12 H12 120.0 . .
C14 C13 C6 122.31(12) . .
C14 C13 C18 117.44(12) . .
C18 C13 C6 120.26(12) . .
C13 C14 H14 119.6 . .
C13 C14 C15 120.82(14) . .
C15 C14 H14 119.6 . .
C14 C15 H15 119.7 . .
C16 C15 C14 120.65(15) . .
C16 C15 H15 119.7 . .
C15 C16 H16 120.2 . .
C17 C16 C15 119.53(14) . .
C17 C16 H16 120.2 . .
C16 C17 H17 119.9 . .
C16 C17 C18 120.13(15) . .
C18 C17 H17 119.9 . .
C13 C18 H18 119.3 . .
C17 C18 C13 121.39(14) . .
C17 C18 H18 119.3 . .

loop_
_geom_bond_atom_site_label_1
_geom_bond_atom_site_label_2
_geom_bond_distance
_geom_bond_site_symmetry_2
O1 C1 1.4212(17) .
O1 C2 1.3748(15) .
C1 H1A 0.9600 .
C1 H1B 0.9600 .
C1 H1C 0.9600 .
C2 C3 1.3805(17) .
C2 C4 1.4078(17) 3_666
C3 H3 0.9300 .
C3 C4 1.4006(17) .
C4 C5 1.4690(16) .
C5 H5 0.9300 .
C5 C6 1.3472(17) .
C6 C7 1.4898(16) .
C6 C13 1.4878(17) .
C7 C8 1.3866(18) .
C7 C12 1.3820(18) .
C8 H8 0.9300 .
C8 C9 1.378(2) .
C9 H9 0.9300 .
C9 C10 1.367(3) .
C10 H10 0.9300 .
C10 C11 1.369(3) .
C11 H11 0.9300 .
C11 C12 1.388(2) .
C12 H12 0.9300 .
C13 C14 1.3854(19) .
C13 C18 1.3982(18) .
C14 H14 0.9300 .
C14 C15 1.386(2) .
C15 H15 0.9300 .
C15 C16 1.375(2) .
C16 H16 0.9300 .
C16 C17 1.369(2) .
C17 H17 0.9300 .
C17 C18 1.3813(19) .
C18 H18 0.9300 .

loop_
_geom_torsion_atom_site_label_1
_geom_torsion_atom_site_label_2
_geom_torsion_atom_site_label_3
_geom_torsion_atom_site_label_4
_geom_torsion
_geom_torsion_site_symmetry_1
_geom_torsion_site_symmetry_4
O1 C2 C3 C4 -179.11(12) . .
C1 O1 C2 C3 2.9(2) . .
C1 O1 C2 C4 -177.10(13) . 3_666
C2 C3 C4 C2 -0.8(2) . 3_666
C2 C3 C4 C5 -178.38(12) . .
C2 C4 C5 C6 174.24(13) 3_666 .
C3 C4 C5 C6 -8.3(2) . .
C4 C2 C3 C4 0.9(2) 3_666 .
C4 C5 C6 C7 -6.8(2) . .
C4 C5 C6 C13 175.04(12) . .
C5 C6 C7 C8 -74.10(16) . .
C5 C6 C7 C12 106.55(15) . .
C5 C6 C13 C14 -22.42(19) . .
C5 C6 C13 C18 157.17(13) . .
C6 C7 C8 C9 179.39(13) . .
C6 C7 C12 C11 -178.72(12) . .
C6 C13 C14 C15 177.38(14) . .
C6 C13 C18 C17 -177.44(12) . .
C7 C6 C13 C14 159.30(13) . .
C7 C6 C13 C18 -21.12(16) . .
C7 C8 C9 C10 -0.1(2) . .
C8 C7 C12 C11 1.9(2) . .
C8 C9 C10 C11 0.7(3) . .
C9 C10 C11 C12 0.0(3) . .
C10 C11 C12 C7 -1.3(2) . .
C12 C7 C8 C9 -1.2(2) . .
C13 C6 C7 C8 104.14(13) . .
C13 C6 C7 C12 -75.21(14) . .
C13 C14 C15 C16 0.9(3) . .
C14 C13 C18 C17 2.2(2) . .
C14 C15 C16 C17 0.5(3) . .
C15 C16 C17 C18 -0.6(3) . .
C16 C17 C18 C13 -0.8(2) . .
C18 C13 C14 C15 -2.2(2) . .
